data_7115995
loop_
_publ_author_name
'Yong Zheng'
'Yin-Yin Pan'
'Yan-Ping Ren'
'La-Sheng Long'
'Rong-Bin Huang'
'Lan-Sun Zheng'

_publ_section_title
;
 Reversible transformation between chiral and achiral Dy6Mo4 clusters
 through a symmetric operation
;
_journal_name_full Chem.Commun.
_journal_page_first 14728
_journal_paper_doi 10.1039/C4cc07047J
_journal_volume 50
_journal_year 2014
_chemical_absolute_configuration ad
_chemical_formula_moiety 'C56 H62 Gd6 Mo4 N4 O40, 2(C4 H12 N)'
_chemical_formula_sum 'C65 H120 Gd6 Mo4 N6 O55'
_chemical_formula_weight 3192.93
_chemical_name_systematic
;
 ? 
;
_space_group_crystal_system trigonal
_space_group_IT_number 152
_space_group_name_Hall 'P 31 2"'
_space_group_name_H-M_alt 'P 31 2 1'
_symmetry_space_group_name_Hall 'P 31 2"'
_symmetry_space_group_name_H-M 'P 31 2 1'
_atom_sites_solution_hydrogens geom
_atom_sites_solution_primary direct
_atom_sites_solution_secondary difmap
_audit_creation_date 2013-10-18
_audit_creation_method
;
Olex2 1.2
(compiled 2013.09.17 svn.r2790 for OlexSys, GUI svn.r4601)
;
_cell_angle_alpha 90.00
_cell_angle_beta 90.00
_cell_angle_gamma 120.00
_cell_formula_units_Z 3
_cell_length_a 21.761(3)
_cell_length_b 21.761(3)
_cell_length_c 19.354(4)
_cell_measurement_temperature 173(2)
_cell_volume 7937(2)
_computing_cell_refinement RAPID
_computing_data_collection R-AXIS-SPIDER
_computing_data_reduction RAPID
_computing_molecular_graphics
;
O. V. Dolomanov, L. J. Bourhis, R. J. Gildea, J. A. K. Howard and H. Puschmann,
OLEX2: a complete structure solution, refinement and analysis program.
J. Appl. Cryst. (2009). 42, 339-341.
;
_computing_publication_material
;
O. V. Dolomanov, L. J. Bourhis, R. J. Gildea, J. A. K. Howard and H. Puschmann,
OLEX2: a complete structure solution, refinement and analysis program.
J. Appl. Cryst. (2009). 42, 339-341.
;
_computing_structure_refinement
;
SHELX, G.M. Sheldrick, Acta Cryst.
(2008). A64, 112-122
;
_computing_structure_solution 'SHELXS-97 (Sheldrick, 1990)'
_diffrn_ambient_temperature 173.15
_diffrn_measured_fraction_theta_full 0.998
_diffrn_measured_fraction_theta_max 0.998
_diffrn_measurement_device_type 'Rigaku RAXIS-CS Imaging Plate'
_diffrn_measurement_method \w
_diffrn_radiation_monochromator graphite
_diffrn_radiation_type MoK\a
_diffrn_radiation_wavelength 0.71073
_diffrn_reflns_av_R_equivalents 0.0000
_diffrn_reflns_av_unetI/netI 0.0954
_diffrn_reflns_limit_h_max 13
_diffrn_reflns_limit_h_min -26
_diffrn_reflns_limit_k_max 26
_diffrn_reflns_limit_k_min 0
_diffrn_reflns_limit_l_max 23
_diffrn_reflns_limit_l_min 0
_diffrn_reflns_number 10380
_diffrn_reflns_theta_full 26.00
_diffrn_reflns_theta_max 26.00
_diffrn_reflns_theta_min 3.02
_diffrn_source 'fine-focus sealed tube'
_exptl_absorpt_coefficient_mu 4.253
_exptl_absorpt_correction_T_max 0.6757
_exptl_absorpt_correction_T_min 0.5679
_exptl_absorpt_correction_type analytical
_exptl_absorpt_process_details Tompa_analytical
_exptl_crystal_colour 'clear yellowish yellow'
_exptl_crystal_density_diffrn 2.004
_exptl_crystal_density_method 'not measured'
_exptl_crystal_description block
_exptl_crystal_F_000 4632
_exptl_crystal_size_max 0.15
_exptl_crystal_size_mid 0.10
_exptl_crystal_size_min 0.10
_refine_diff_density_max 1.348
_refine_diff_density_min -0.979
_refine_diff_density_rms 0.130
_refine_ls_abs_structure_details 'Flack H D (1983), Acta Cryst. A39, 876-881'
_refine_ls_abs_structure_Flack -0.02(2)
_refine_ls_extinction_method none
_refine_ls_goodness_of_fit_ref 1.009
_refine_ls_hydrogen_treatment mixed
_refine_ls_matrix_type full
_refine_ls_number_parameters 535
_refine_ls_number_reflns 10380
_refine_ls_number_restraints 151
_refine_ls_restrained_S_all 1.007
_refine_ls_R_factor_all 0.1400
_refine_ls_R_factor_gt 0.0795
_refine_ls_shift/su_max 0.196
_refine_ls_shift/su_mean 0.002
_refine_ls_structure_factor_coef Fsqd
_refine_ls_weighting_details 'calc w=1/[\s^2^(Fo^2^)+(0.0927P)^2^+12.5936P] where P=(Fo^2^+2Fc^2^)/3'
_refine_ls_weighting_scheme calc
_refine_ls_wR_factor_gt 0.1740
_refine_ls_wR_factor_ref 0.1967
_reflns_number_gt 5726
_reflns_number_total 10380
_reflns_threshold_expression >2sigma(I)
_cod_data_source_file c4cc07047j2.cif
_cod_data_source_block complex_IIIa
_cod_database_code 7115995
_olex2_refinement_description
;
1. Fixed Uiso
 At 1.2 times of:
  All C(H) groups, All C(H,H) groups
 At 1.5 times of:
  All C(H,H,H) groups
2. Restrained distances
 C23-C24 = C21-C22 = C27-C28
 1.25 with sigma of 0.02
 N3-C29
 1.6 with sigma of 0.02
 N3-C32
 1.6 with sigma of 0.02
3. Restrained planarity
 C23, C24, O15, O16
 with sigma of 0.1
4. Rigid bond restraints
 O20, C27, C3, C4, C4, C5, C27, C28
 with sigma for 1-2 distances of 0.005 and sigma for 1-3 distances of 0.001
 O13, C21
 with sigma for 1-2 distances of 0.01 and sigma for 1-3 distances of 0.01
 C5, C6
 with sigma for 1-2 distances of 0.01 and sigma for 1-3 distances of 0.01
 C13, C14
 with sigma for 1-2 distances of 0.01 and sigma for 1-3 distances of 0.01
 C21, C22
 with sigma for 1-2 distances of 0.01 and sigma for 1-3 distances of 0.01
 O14, C21
 with sigma for 1-2 distances of 0.01 and sigma for 1-3 distances of 0.01
 O16, C23
 with sigma for 1-2 distances of 0.01 and sigma for 1-3 distances of 0.01
 O4, C11
 with sigma for 1-2 distances of 0.01 and sigma for 1-3 distances of 0.01
5. Uiso/Uaniso restraints and constraints
C2 \\sim C3 \\sim C8 \\sim C9: within 1.7A with sigma of 0.005 and sigma for
terminal atoms of 0.001
O1 \\sim C1 \\sim C2 \\sim C1 \\sim C6 \\sim C7: within 1.7A with sigma of
0.005 and sigma for terminal atoms of 0.001
O15 \\sim C23 \\sim C1 \\sim C6 \\sim C27 \\sim C28: within 1.7A with sigma of
0.005 and sigma for terminal atoms of 0.001
C23 \\sim C24: within 1.7A with sigma of 0.005 and sigma for terminal atoms of
0.001
Uanis(C1) \\sim Ueq, Uanis(C6) \\sim Ueq, Uanis(C21) \\sim Ueq, Uanis(C23)
\\sim Ueq, Uanis(C28) \\sim Ueq: with sigma of 0.005 and sigma for terminal
atoms of 0.001
Uanis(C24) \\sim Ueq, Uanis(C27) \\sim Ueq, Uanis(C28) \\sim Ueq, Uanis(C4)
\\sim Ueq: with sigma of 0.005 and sigma for terminal atoms of 0.001
Uanis(C28) \\sim Ueq, Uanis(O20) \\sim Ueq: with sigma of 0.005 and sigma for
terminal atoms of 0.001
Uanis(O13) \\sim Ueq: with sigma of 0.005 and sigma for terminal atoms of 0.01
Uanis(C29) \\sim Ueq: with sigma of 0.01 and sigma for terminal atoms of 0.2
6.a Ternary CH refined with riding coordinates:
 C9(H9), C19(H19)
6.b Secondary CH2 refined with riding coordinates:
 C10(H10A,H10B), C18(H18A,H18B), C20(H20A,H20B)
6.c Me refined with riding coordinates:
 C22(H22A,H22B,H22C), C24(H24A,H24B,H24C), C26(H26A,H26B,H26C), C28(H28A,H28B,
 H28C)
6.d Aromatic/amide H refined with riding coordinates:
 C2(H2), C3(H3), C4(H4), C5(H5), C7(H7), C8(H8), C12(H12), C13(H13), C14(H14),
 C15(H15), C17(H17)
6.e Fitted hexagon refined as free rotating group:
 C1(C2,C3,C4,C5,C6)
6.f Idealised Me refined as rotating group:
 C29(H29A,H29B,H29C), C30(H30A,H30B,H30C), C31(H31A,H31B,H31C), C32(H32A,H32B,
 H32C)
;

loop_
_space_group_symop_id
_space_group_symop_operation_xyz
1 'x, y, z'
2 '-y, x-y, z+1/3'
3 '-x+y, -x, z+2/3'
4 'y, x, -z'
5 'x-y, -y, -z+2/3'
6 '-x, -x+y, -z+1/3'

loop_
_atom_site_label
_atom_site_type_symbol
_atom_site_fract_x
_atom_site_fract_y
_atom_site_fract_z
_atom_site_U_iso_or_equiv
_atom_site_adp_type
_atom_site_occupancy
_atom_site_symmetry_multiplicity
_atom_site_calc_flag
_atom_site_refinement_flags
Gd1 Gd -0.023761(12) 0.344530(13) 0.000739(15) 0.13305(10) Uani 1 1 d .
Gd2 Gd 0.0000 0.259120(19) 0.1667 0.1706(2) Uani 1 2 d S
Gd3 Gd -0.172059(8) 0.455381(10) 0.186680(9) 0.07494(6) Uani 1 1 d .
Gd4 Gd 0.0000 0.635723(13) 0.1667 0.07767(8) Uani 1 2 d S
Mo1 Mo -0.130910(19) 0.33015(2) 0.13081(2) 0.10723(17) Uani 1 1 d .
Mo2 Mo -0.039252(17) 0.479829(19) 0.290522(17) 0.08533(13) Uani 1 1 d .
C1 C 0.03283(14) 0.37336(14) -0.16060(14) 0.1498(5) Uani 1 1 d GU
C2 C 0.08652(17) 0.3762(2) -0.20178(18) 0.1587(7) Uani 1 1 d GU
H2 H 0.1073 0.3481 -0.1905 0.190 Uiso 1 1 calc R
C3 C 0.1097(2) 0.4201(2) -0.25949(19) 0.1605(4) Uani 1 1 d GU
H3 H 0.1464 0.4220 -0.2876 0.193 Uiso 1 1 calc R
C4 C 0.0793(3) 0.4611(2) -0.27601(19) 0.1943(7) Uani 1 1 d GU
H4 H 0.0951 0.4911 -0.3155 0.233 Uiso 1 1 calc R
C5 C 0.0256(3) 0.4583(2) -0.2348(2) 0.1762(8) Uani 1 1 d GU
H5 H 0.0048 0.4864 -0.2461 0.211 Uiso 1 1 calc R
C6 C 0.0024(2) 0.41441(19) -0.17712(19) 0.1475(6) Uani 1 1 d GU
C7 C -0.0566(3) 0.4169(3) -0.1399(3) 0.1452(9) Uani 1 1 d U
H7 H -0.0796 0.4388 -0.1622 0.174 Uiso 1 1 calc R
C8 C -0.1365(2) 0.3950(3) -0.0515(2) 0.1284(9) Uani 1 1 d U
H8 H -0.1418 0.4356 -0.0564 0.154 Uiso 1 1 calc R
C9 C -0.1890(2) 0.3288(3) -0.0147(2) 0.1305(9) Uani 1 1 d U
H9 H -0.2207 0.2901 -0.0471 0.157 Uiso 1 1 calc R
C10 C -0.2275(2) 0.3467(2) 0.03324(18) 0.1095(19) Uani 1 1 d .
H10A H -0.2728 0.3036 0.0449 0.131 Uiso 1 1 calc R
H10B H -0.2386 0.3813 0.0117 0.131 Uiso 1 1 calc R
C11 C -0.33962(16) 0.38903(18) 0.14120(19) 0.0913(13) Uani 1 1 d U
C12 C -0.38432(19) 0.4013(2) 0.09441(18) 0.1040(16) Uani 1 1 d .
H12 H -0.3641 0.4414 0.0647 0.125 Uiso 1 1 calc R
C13 C -0.46060(18) 0.3517(2) 0.09316(19) 0.1060(14) Uani 1 1 d U
H13 H -0.4894 0.3598 0.0618 0.127 Uiso 1 1 calc R
C14 C -0.4912(2) 0.2950(2) 0.13504(18) 0.1022(16) Uani 1 1 d U
H14 H -0.5409 0.2628 0.1336 0.123 Uiso 1 1 calc R
C15 C -0.4453(2) 0.2848(2) 0.1829(2) 0.121(2) Uani 1 1 d .
H15 H -0.4672 0.2472 0.2154 0.146 Uiso 1 1 calc R
C16 C -0.37145(18) 0.32621(19) 0.18431(18) 0.0844(14) Uani 1 1 d .
C17 C -0.32828(17) 0.31451(18) 0.23012(18) 0.0809(14) Uani 1 1 d .
H17 H -0.3538 0.2715 0.2553 0.097 Uiso 1 1 calc R
C18 C -0.23423(19) 0.3268(2) 0.2959(2) 0.1017(18) Uani 1 1 d .
H18A H -0.2057 0.3085 0.2734 0.122 Uiso 1 1 calc R
H18B H -0.2722 0.2874 0.3228 0.122 Uiso 1 1 calc R
C19 C -0.1872(2) 0.3851(3) 0.3450(3) 0.128(2) Uani 1 1 d .
H19 H -0.2167 0.3948 0.3781 0.154 Uiso 1 1 calc R
C20 C -0.13823(18) 0.3673(2) 0.38387(18) 0.0956(16) Uani 1 1 d .
H20A H -0.1244 0.3932 0.4284 0.115 Uiso 1 1 calc R
H20B H -0.1625 0.3158 0.3937 0.115 Uiso 1 1 calc R
C21 C 0.1090(2) 0.3213(4) 0.0511(3) 0.1845(9) Uani 1 1 d DU
C22 C 0.16393(19) 0.3432(3) 0.0144(3) 0.237(3) Uani 1 1 d DU
H22A H 0.1502 0.3288 -0.0337 0.355 Uiso 1 1 calc R
H22B H 0.1923 0.3228 0.0313 0.355 Uiso 1 1 calc R
H22C H 0.1920 0.3951 0.0170 0.355 Uiso 1 1 calc R
C23 C -0.0775(2) 0.1704(2) 0.0283(3) 0.21371(19) Uani 1 1 d DU
C24 C -0.1160(4) 0.1069(2) 0.0013(3) 0.21388(14) Uani 1 1 d DU
H24A H -0.1207 0.1112 -0.0486 0.321 Uiso 1 1 calc R
H24B H -0.1632 0.0833 0.0226 0.321 Uiso 1 1 calc R
H24C H -0.0929 0.0788 0.0096 0.321 Uiso 1 1 calc R
C25 C -0.1018(2) 0.58266(19) 0.05093(19) 0.0964(15) Uani 1 1 d .
C26 C -0.1522(2) 0.5618(3) -0.0025(2) 0.157(2) Uani 1 1 d .
H26A H -0.1577 0.5188 -0.0247 0.235 Uiso 1 1 calc R
H26B H -0.1361 0.5999 -0.0368 0.235 Uiso 1 1 calc R
H26C H -0.1979 0.5521 0.0167 0.235 Uiso 1 1 calc R
C27 C -0.1567(2) 0.6116(2) 0.2080(3) 0.16338(19) Uani 1 1 d DU
C28 C -0.1999(2) 0.6291(2) 0.1766(3) 0.16360(10) Uani 1 1 d DU
H28A H -0.2492 0.5933 0.1867 0.245 Uiso 1 1 calc R
H28B H -0.1919 0.6313 0.1266 0.245 Uiso 1 1 calc R
H28C H -0.1905 0.6755 0.1932 0.245 Uiso 1 1 calc R
C29 C 0.0988(5) 0.7094(3) -0.0572(2) 0.333(5) Uani 1 1 d DU
H29A H 0.0730 0.7329 -0.0411 0.500 Uiso 1 1 calc R
H29B H 0.1499 0.7424 -0.0539 0.500 Uiso 1 1 calc R
H29C H 0.0861 0.6677 -0.0283 0.500 Uiso 1 1 calc R
C30 C 0.1180(6) 0.6382(6) -0.1547(4) 0.450(7) Uani 1 1 d .
H30A H 0.1695 0.6702 -0.1555 0.674 Uiso 1 1 calc R
H30B H 0.1021 0.6154 -0.1999 0.674 Uiso 1 1 calc R
H30C H 0.1059 0.6019 -0.1191 0.674 Uiso 1 1 calc R
C31 C 0.0880(5) 0.7584(3) -0.1628(4) 0.275(5) Uani 1 1 d .
H31A H 0.0590 0.7506 -0.2042 0.412 Uiso 1 1 calc R
H31B H 0.1381 0.7903 -0.1740 0.412 Uiso 1 1 calc R
H31C H 0.0733 0.7797 -0.1265 0.412 Uiso 1 1 calc R
C32 C -0.0079(2) 0.6437(5) -0.1191(4) 0.252(6) Uani 1 1 d D
H32A H -0.0192 0.6055 -0.0859 0.378 Uiso 1 1 calc R
H32B H -0.0350 0.6236 -0.1617 0.378 Uiso 1 1 calc R
H32C H -0.0203 0.6775 -0.0994 0.378 Uiso 1 1 calc R
N1 N -0.0778(2) 0.3907(3) -0.0784(2) 0.171(3) Uani 1 1 d .
N2 N -0.26549(14) 0.34713(17) 0.24481(17) 0.0964(13) Uani 1 1 d .
N3 N 0.07770(16) 0.6848(3) -0.13671(16) 0.261(3) Uani 1 1 d D
O1 O 0.01932(18) 0.33984(19) -0.10516(19) 0.1529(9) Uani 1 1 d U
O2 O -0.14496(15) 0.30868(15) 0.02984(15) 0.1343(14) Uani 1 1 d .
O3 O -0.18325(12) 0.37969(14) 0.10143(11) 0.0941(11) Uani 1 1 d .
O4 O -0.27205(12) 0.43527(13) 0.14163(11) 0.0919(10) Uani 1 1 d U
O5 O -0.14516(12) 0.44508(13) 0.30556(12) 0.0940(10) Uani 1 1 d .
O6 O -0.07475(12) 0.38812(12) 0.34099(11) 0.1070(10) Uani 1 1 d .
O7 O -0.06054(14) 0.30706(14) 0.1212(2) 0.1361(14) Uani 1 1 d .
O8 O -0.20211(15) 0.25416(14) 0.16776(19) 0.1445(15) Uani 1 1 d .
O9 O -0.10597(11) 0.39445(13) 0.19966(13) 0.0953(11) Uani 1 1 d .
O10 O -0.04773(11) 0.53541(11) 0.22316(10) 0.0793(9) Uani 1 1 d .
O11 O -0.00071(15) 0.53938(17) 0.35854(12) 0.1230(15) Uani 1 1 d .
O12 O 0.03143(11) 0.46567(12) 0.26410(12) 0.0837(9) Uani 1 1 d .
O13 O 0.0573(2) 0.3303(2) 0.0606(2) 0.1656(9) Uani 1 1 d U
O14 O 0.10587(19) 0.2782(2) 0.1078(3) 0.1924(18) Uani 1 1 d U
O15 O -0.0719(2) 0.2210(2) -0.0104(3) 0.2080(9) Uani 1 1 d DU
O16 O -0.05276(19) 0.17486(18) 0.0898(2) 0.1760(17) Uani 1 1 d DU
O17 O -0.10740(11) 0.54286(13) 0.10338(12) 0.0948(10) Uani 1 1 d .
O18 O -0.04568(15) 0.64463(14) 0.05325(15) 0.1157(12) Uani 1 1 d .
O19 O -0.17321(15) 0.55624(16) 0.23464(17) 0.1403(14) Uani 1 1 d .
O20 O -0.0859(2) 0.6621(2) 0.1935(2) 0.1616(7) Uani 1 1 d U

loop_
_atom_site_aniso_label
_atom_site_aniso_U_11
_atom_site_aniso_U_22
_atom_site_aniso_U_33
_atom_site_aniso_U_23
_atom_site_aniso_U_13
_atom_site_aniso_U_12
Gd1 0.08456(11) 0.12058(13) 0.17798(19) -0.07482(12) 0.00095(13) 0.03927(9)
Gd2 0.1169(3) 0.09024(18) 0.3136(6) 0.00405(19) 0.0081(4) 0.05844(15)
Gd3 0.06655(7) 0.09254(9) 0.06626(8) 0.00404(9) -0.00104(8) 0.04018(6)
Gd4 0.08434(18) 0.07651(12) 0.07477(14) 0.00828(7) 0.01656(14) 0.04217(9)
Mo1 0.07462(19) 0.08335(19) 0.1486(3) -0.0255(2) -0.0070(2) 0.02814(14)
Mo2 0.06835(16) 0.09763(19) 0.07327(18) 0.01829(16) -0.00504(15) 0.02895(13)
C1 0.1419(6) 0.1538(6) 0.1475(6) -0.0137(6) 0.0067(6) 0.0693(5)
C2 0.1446(8) 0.1602(8) 0.1490(8) -0.0161(8) 0.0066(8) 0.0595(8)
C3 0.1441(2) 0.1618(3) 0.1471(11) -0.0150(6) 0.0060(5) 0.05512(14)
C4 0.1919(8) 0.1965(9) 0.1912(13) -0.0021(10) 0.0070(8) 0.0946(5)
C5 0.1031(2) 0.2057(4) 0.198(2) 0.0292(7) -0.0196(6) 0.06106(16)
C6 0.1416(7) 0.1526(7) 0.1446(7) -0.0114(6) 0.0023(7) 0.0707(6)
C7 0.1397(11) 0.1536(11) 0.1410(11) -0.0144(11) 0.0050(11) 0.0724(11)
C8 0.0895(11) 0.1520(11) 0.1144(11) -0.0702(11) -0.0202(10) 0.0385(10)
C9 0.0911(11) 0.1532(11) 0.1145(11) -0.0659(11) -0.0224(11) 0.0365(11)
C10 0.111(3) 0.098(3) 0.084(2) -0.024(2) -0.052(2) 0.026(2)
C11 0.0819(13) 0.1274(19) 0.097(2) -0.0390(18) -0.0196(17) 0.0763(11)
C12 0.125(2) 0.143(2) 0.0662(19) -0.0219(19) 0.0101(18) 0.0839(16)
C13 0.1011(16) 0.181(2) 0.078(2) -0.0054(16) -0.0199(17) 0.1022(13)
C14 0.0901(19) 0.139(2) 0.083(2) -0.0238(16) -0.004(2) 0.0613(16)
C15 0.108(2) 0.130(3) 0.129(3) -0.023(3) 0.018(2) 0.0616(19)
C16 0.0708(17) 0.0890(19) 0.087(2) -0.0235(18) -0.0063(18) 0.0351(14)
C17 0.0819(17) 0.0835(17) 0.086(2) -0.0053(17) 0.0049(17) 0.0476(12)
C18 0.0510(18) 0.102(3) 0.111(3) 0.034(2) 0.023(2) 0.0071(18)
C19 0.070(2) 0.114(3) 0.161(4) 0.021(3) 0.005(3) 0.015(2)
C20 0.0905(19) 0.133(2) 0.0674(19) 0.0303(19) 0.0304(18) 0.0587(16)
C21 0.1808(10) 0.1858(12) 0.1909(13) -0.0055(10) 0.0045(10) 0.0946(7)
C22 0.129(2) 0.222(3) 0.400(6) -0.125(4) 0.009(2) 0.1176(19)
C23 0.2136(2) 0.2135(2) 0.2144(2) -0.0006(2) 0.0005(2) 0.1070(2)
C24 0.21377(18) 0.21375(18) 0.21420(18) -0.00032(17) 0.00032(17) 0.10695(14)
C25 0.122(2) 0.0948(18) 0.087(2) -0.0244(19) -0.037(2) 0.0655(14)
C26 0.088(2) 0.246(4) 0.132(3) 0.051(3) -0.027(2) 0.081(2)
C27 0.1633(2) 0.1636(2) 0.1638(2) 0.0001(2) 0.0000(2) 0.0821(2)
C28 0.16352(11) 0.16365(13) 0.16372(14) 0.00005(12) 0.00000(12) 0.08186(9)
C29 0.463(8) 0.211(3) 0.402(7) 0.236(4) 0.262(6) 0.225(4)
C30 0.768(11) 0.647(11) 0.183(6) 0.016(7) 0.150(6) 0.541(6)
C31 0.273(8) 0.116(5) 0.211(6) 0.044(5) -0.075(6) -0.071(5)
C32 0.117(5) 0.327(11) 0.158(5) -0.022(6) 0.018(4) -0.003(6)
N1 0.071(2) 0.250(5) 0.118(3) -0.050(3) 0.005(2) 0.024(3)
N2 0.0598(14) 0.1052(19) 0.117(2) 0.0012(19) 0.0098(16) 0.0361(12)
N3 0.091(2) 0.260(4) 0.186(3) 0.144(2) -0.089(2) -0.097(3)
O1 0.1378(11) 0.1568(11) 0.1529(11) -0.0219(10) 0.0129(10) 0.0653(10)
O2 0.1225(19) 0.1283(17) 0.1328(19) -0.0761(14) -0.0077(17) 0.0483(14)
O3 0.0621(12) 0.1147(17) 0.0732(13) -0.0243(13) -0.0133(12) 0.0199(11)
O4 0.0803(11) 0.1142(15) 0.0706(13) 0.0107(12) -0.0213(11) 0.0408(10)
O5 0.0842(12) 0.1156(15) 0.0819(14) 0.0304(12) 0.0290(12) 0.0499(10)
O6 0.0831(14) 0.1087(14) 0.0909(13) 0.0710(10) -0.0135(11) 0.0192(10)
O7 0.0872(14) 0.1132(16) 0.212(3) -0.0264(19) 0.0173(18) 0.0533(11)
O8 0.0815(15) 0.0789(15) 0.241(3) 0.0668(19) 0.0575(19) 0.0158(13)
O9 0.0630(12) 0.1102(16) 0.0987(16) -0.0214(14) -0.0280(12) 0.0328(10)
O10 0.0950(11) 0.1049(12) 0.0493(10) 0.0308(9) 0.0200(10) 0.0583(8)
O11 0.1045(18) 0.162(2) 0.0654(14) -0.0382(15) -0.0227(13) 0.0390(16)
O12 0.0643(11) 0.0904(13) 0.0888(15) 0.0111(12) -0.0028(12) 0.0329(9)
O13 0.1659(10) 0.1588(11) 0.1751(13) -0.0065(11) 0.0030(11) 0.0834(7)
O14 0.142(2) 0.204(2) 0.257(3) 0.0267(18) 0.019(2) 0.1059(16)
O15 0.2085(11) 0.2080(11) 0.2176(11) -0.0052(11) 0.0032(11) 0.1116(10)
O16 0.125(2) 0.122(2) 0.265(2) -0.062(2) -0.042(2) 0.0494(17)
O17 0.0889(11) 0.1435(15) 0.0745(14) -0.0030(13) -0.0058(11) 0.0751(9)
O18 0.1428(16) 0.1073(14) 0.1142(19) 0.0299(14) 0.0364(16) 0.0755(11)
O19 0.1575(16) 0.1863(19) 0.128(2) 0.0161(18) 0.0389(17) 0.1240(11)
O20 0.16251(19) 0.1606(11) 0.1682(13) -0.0046(10) 0.0094(6) 0.0856(4)

loop_
_atom_type_symbol
_atom_type_description
_atom_type_scat_dispersion_real
_atom_type_scat_dispersion_imag
_atom_type_scat_source
C C 0.0033 0.0016 'International Tables Vol C Tables 4.2.6.8 and 6.1.1.4'
H H 0.0000 0.0000 'International Tables Vol C Tables 4.2.6.8 and 6.1.1.4'
N N 0.0061 0.0033 'International Tables Vol C Tables 4.2.6.8 and 6.1.1.4'
O O 0.0106 0.0060 'International Tables Vol C Tables 4.2.6.8 and 6.1.1.4'
Mo Mo -1.6832 0.6857 'International Tables Vol C Tables 4.2.6.8 and 6.1.1.4'
Gd Gd -0.1653 3.9035 'International Tables Vol C Tables 4.2.6.8 and 6.1.1.4'

loop_
_geom_angle_atom_site_label_1
_geom_angle_atom_site_label_2
_geom_angle_atom_site_label_3
_geom_angle
_geom_angle_site_symmetry_1
_geom_angle_site_symmetry_3
Mo1 Gd1 Gd2 65.431(15) . .
Mo1 Gd1 Mo2 78.375(11) . 6
Mo2 Gd1 Gd2 105.026(13) 6 .
N1 Gd1 Gd2 158.18(10) . .
N1 Gd1 Mo1 93.11(11) . .
N1 Gd1 Mo2 72.56(12) . 6
N1 Gd1 O7 125.97(13) . .
N1 Gd1 O12 76.74(14) . 6
O1 Gd1 Gd2 124.62(12) . .
O1 Gd1 Mo1 163.43(9) . .
O1 Gd1 Mo2 108.53(9) . 6
O1 Gd1 N1 75.33(17) . .
O1 Gd1 O2 127.12(11) . .
O1 Gd1 O6 79.62(9) . 6
O1 Gd1 O7 155.28(15) . .
O1 Gd1 O12 136.15(12) . 6
O1 Gd1 O15 79.90(15) . .
O2 Gd1 Gd2 92.17(8) . .
O2 Gd1 Mo1 36.33(7) . .
O2 Gd1 Mo2 94.00(8) . 6
O2 Gd1 N1 66.71(12) . .
O2 Gd1 O7 63.33(10) . .
O2 Gd1 O12 68.28(9) . 6
O6 Gd1 Gd2 108.05(5) 6 .
O6 Gd1 Mo1 111.09(5) 6 .
O6 Gd1 Mo2 34.69(5) 6 6
O6 Gd1 N1 82.58(11) 6 .
O6 Gd1 O2 127.56(9) 6 .
O6 Gd1 O7 112.81(8) 6 .
O6 Gd1 O12 63.76(8) 6 6
O7 Gd1 Gd2 32.53(8) . .
O7 Gd1 Mo1 32.91(8) . .
O7 Gd1 Mo2 91.47(7) . 6
O12 Gd1 Gd2 90.71(6) 6 .
O12 Gd1 Mo1 48.66(6) 6 .
O12 Gd1 Mo2 29.77(6) 6 6
O12 Gd1 O7 67.01(10) 6 .
O13 Gd1 Gd2 37.56(10) . .
O13 Gd1 Mo1 99.02(11) . .
O13 Gd1 Mo2 97.05(10) . 6
O13 Gd1 N1 162.17(12) . .
O13 Gd1 O1 95.10(16) . .
O13 Gd1 O2 129.66(13) . .
O13 Gd1 O6 80.89(10) . 6
O13 Gd1 O7 67.41(13) . .
O13 Gd1 O12 101.64(12) . 6
O13 Gd1 O15 79.81(17) . .
O15 Gd1 Gd2 67.57(12) . .
O15 Gd1 Mo1 94.06(12) . .
O15 Gd1 Mo2 171.32(12) . 6
O15 Gd1 N1 112.47(17) . .
O15 Gd1 O2 82.06(15) . .
O15 Gd1 O6 150.34(14) . 6
O15 Gd1 O7 79.85(14) . .
O15 Gd1 O12 142.67(14) . 6
Gd1 Gd2 Gd1 113.717(19) 6 .
C21 Gd2 Gd1 55.83(13) 6 6
C21 Gd2 Gd1 120.12(11) . 6
C21 Gd2 Gd1 120.12(11) 6 .
C21 Gd2 Gd1 55.83(13) . .
C21 Gd2 C21 173.7(3) 6 .
O7 Gd2 Gd1 36.52(9) . .
O7 Gd2 Gd1 88.24(10) 6 .
O7 Gd2 Gd1 88.24(10) . 6
O7 Gd2 Gd1 36.52(9) 6 6
O7 Gd2 C21 90.78(16) . .
O7 Gd2 C21 84.43(15) 6 .
O7 Gd2 C21 84.43(15) . 6
O7 Gd2 C21 90.78(16) 6 6
O7 Gd2 O7 80.51(15) 6 .
O7 Gd2 O13 79.64(13) . 6
O7 Gd2 O13 67.28(15) 6 6
O7 Gd2 O13 67.28(15) . .
O7 Gd2 O13 79.64(13) 6 .
O7 Gd2 O14 118.03(15) . .
O7 Gd2 O14 89.79(12) 6 .
O7 Gd2 O14 89.79(12) . 6
O7 Gd2 O14 118.03(15) 6 6
O13 Gd2 Gd1 33.45(11) 6 6
O13 Gd2 Gd1 33.45(11) . .
O13 Gd2 Gd1 115.39(9) . 6
O13 Gd2 Gd1 115.39(9) 6 .
O13 Gd2 C21 23.55(19) 6 6
O13 Gd2 C21 151.18(18) . 6
O13 Gd2 C21 151.18(18) 6 .
O13 Gd2 C21 23.55(19) . .
O13 Gd2 O13 136.5(2) 6 .
O14 Gd2 Gd1 82.60(13) 6 6
O14 Gd2 Gd1 117.57(10) 6 .
O14 Gd2 Gd1 82.60(13) . .
O14 Gd2 Gd1 117.57(10) . 6
O14 Gd2 C21 157.28(17) 6 .
O14 Gd2 C21 27.26(19) . .
O14 Gd2 C21 27.26(19) 6 6
O14 Gd2 C21 157.28(17) . 6
O14 Gd2 O13 50.79(17) . .
O14 Gd2 O13 149.18(14) 6 .
O14 Gd2 O13 50.79(17) 6 6
O14 Gd2 O13 149.18(14) . 6
O14 Gd2 O14 144.4(2) 6 .
O16 Gd2 Gd1 158.60(10) 6 .
O16 Gd2 Gd1 158.60(10) . 6
O16 Gd2 Gd1 72.44(12) . .
O16 Gd2 Gd1 72.44(12) 6 6
O16 Gd2 C21 80.70(15) . .
O16 Gd2 C21 102.98(16) 6 .
O16 Gd2 C21 102.98(16) . 6
O16 Gd2 C21 80.70(15) 6 6
O16 Gd2 O7 86.47(15) 6 6
O16 Gd2 O7 160.06(15) . 6
O16 Gd2 O7 160.06(15) 6 .
O16 Gd2 O7 86.47(15) . .
O16 Gd2 O13 81.43(14) 6 6
O16 Gd2 O13 125.16(15) . 6
O16 Gd2 O13 125.16(15) 6 .
O16 Gd2 O13 81.43(14) . .
O16 Gd2 O14 83.05(15) . .
O16 Gd2 O14 76.67(16) 6 .
O16 Gd2 O14 83.05(15) 6 6
O16 Gd2 O14 76.67(16) . 6
O16 Gd2 O16 109.7(3) 6 .
Mo1 Gd3 Gd4 105.644(8) . .
Mo2 Gd3 Gd4 64.884(8) . .
Mo2 Gd3 Mo1 76.582(13) . .
N2 Gd3 Gd4 158.29(7) . .
N2 Gd3 Mo1 78.75(9) . .
N2 Gd3 Mo2 96.40(8) . .
O3 Gd3 Gd4 111.39(5) . .
O3 Gd3 Mo1 33.69(8) . .
O3 Gd3 Mo2 108.99(8) . .
O3 Gd3 N2 84.29(10) . .
O3 Gd3 O5 124.90(11) . .
O3 Gd3 O9 63.29(10) . .
O3 Gd3 O10 113.75(8) . .
O3 Gd3 O17 83.81(9) . .
O3 Gd3 O19 154.90(11) . .
O4 Gd3 Gd4 121.93(7) . .
O4 Gd3 Mo1 110.17(8) . .
O4 Gd3 Mo2 166.57(6) . .
O4 Gd3 N2 74.25(10) . .
O4 Gd3 O3 80.10(10) . .
O4 Gd3 O5 128.93(8) . .
O4 Gd3 O9 138.05(9) . .
O4 Gd3 O10 152.41(9) . .
O4 Gd3 O17 91.23(8) . .
O4 Gd3 O19 82.65(11) . .
O5 Gd3 Gd4 91.90(5) . .
O5 Gd3 Mo1 93.14(8) . .
O5 Gd3 Mo2 37.75(6) . .
O5 Gd3 N2 66.49(9) . .
O5 Gd3 O10 64.09(6) . .
O9 Gd3 Gd4 91.58(5) . .
O9 Gd3 Mo1 29.87(6) . .
O9 Gd3 Mo2 46.91(6) . .
O9 Gd3 N2 82.03(10) . .
O9 Gd3 O5 67.03(10) . .
O9 Gd3 O10 67.32(8) . .
O10 Gd3 Gd4 31.80(5) . .
O10 Gd3 Mo1 91.21(6) . .
O10 Gd3 Mo2 33.08(5) . .
O10 Gd3 N2 128.78(9) . .
O17 Gd3 Gd4 39.06(5) . .
O17 Gd3 Mo1 97.96(8) . .
O17 Gd3 Mo2 99.44(6) . .
O17 Gd3 N2 162.61(9) . .
O17 Gd3 O5 130.90(7) . .
O17 Gd3 O9 103.72(9) . .
O17 Gd3 O10 67.98(7) . .
O17 Gd3 O19 78.46(10) . .
O19 Gd3 Gd4 63.64(6) . .
O19 Gd3 Mo1 166.88(7) . .
O19 Gd3 Mo2 91.46(8) . .
O19 Gd3 N2 108.37(11) . .
O19 Gd3 O5 80.19(11) . .
O19 Gd3 O9 138.35(10) . .
O19 Gd3 O10 75.72(10) . .
Gd3 Gd4 Gd3 115.704(10) . 6
C25 Gd4 Gd3 61.37(7) . .
C25 Gd4 Gd3 117.53(9) 6 .
C25 Gd4 Gd3 61.37(7) 6 6
C25 Gd4 Gd3 117.53(9) . 6
C25 Gd4 C25 178.18(18) 6 .
O10 Gd4 Gd3 89.50(7) 6 .
O10 Gd4 Gd3 36.71(6) . .
O10 Gd4 Gd3 36.71(6) 6 6
O10 Gd4 Gd3 89.50(7) . 6
O10 Gd4 C25 95.75(9) 6 6
O10 Gd4 C25 82.86(11) . 6
O10 Gd4 C25 95.75(9) . .
O10 Gd4 C25 82.86(11) 6 .
O10 Gd4 O10 80.81(14) . 6
O10 Gd4 O17 80.19(9) 6 .
O10 Gd4 O17 69.77(8) . .
O10 Gd4 O17 80.19(9) . 6
O10 Gd4 O17 69.77(8) 6 6
O10 Gd4 O18 84.90(10) . 6
O10 Gd4 O18 121.13(7) 6 6
O10 Gd4 O18 121.13(7) . .
O10 Gd4 O18 84.90(10) 6 .
O10 Gd4 O20 155.94(11) . 6
O10 Gd4 O20 95.59(12) 6 6
O10 Gd4 O20 155.94(11) 6 .
O10 Gd4 O20 95.59(12) . .
O17 Gd4 Gd3 116.58(7) 6 .
O17 Gd4 Gd3 36.09(5) . .
O17 Gd4 Gd3 36.09(5) 6 6
O17 Gd4 Gd3 116.58(7) . 6
O17 Gd4 C25 25.99(9) 6 6
O17 Gd4 C25 152.63(11) . 6
O17 Gd4 C25 152.63(11) 6 .
O17 Gd4 C25 25.99(9) . .
O17 Gd4 O17 140.38(15) 6 .
O18 Gd4 Gd3 110.76(8) 6 .
O18 Gd4 Gd3 86.83(5) . .
O18 Gd4 Gd3 86.83(5) 6 6
O18 Gd4 Gd3 110.76(8) . 6
O18 Gd4 C25 155.61(11) . 6
O18 Gd4 C25 25.60(8) 6 6
O18 Gd4 C25 25.60(8) . .
O18 Gd4 C25 155.61(11) 6 .
O18 Gd4 O17 51.54(8) 6 6
O18 Gd4 O17 144.34(9) . 6
O18 Gd4 O17 51.54(8) . .
O18 Gd4 O17 144.34(9) 6 .
O18 Gd4 O18 147.34(15) 6 .
O20 Gd4 Gd3 74.41(9) 6 6
O20 Gd4 Gd3 74.41(9) . .
O20 Gd4 Gd3 167.13(9) . 6
O20 Gd4 Gd3 167.13(9) 6 .
O20 Gd4 C25 73.79(13) . .
O20 Gd4 C25 107.47(11) 6 .
O20 Gd4 C25 107.47(12) . 6
O20 Gd4 C25 73.79(13) 6 6
O20 Gd4 O17 133.37(11) . 6
O20 Gd4 O17 76.29(11) 6 6
O20 Gd4 O17 133.37(11) 6 .
O20 Gd4 O17 76.29(11) . .
O20 Gd4 O18 81.87(11) . 6
O20 Gd4 O18 76.60(13) 6 6
O20 Gd4 O18 81.87(11) 6 .
O20 Gd4 O18 76.60(13) . .
O20 Gd4 O20 96.86(18) . 6
Gd1 Mo1 Gd3 127.517(13) . .
O2 Mo1 Gd1 45.73(9) . .
O2 Mo1 Gd3 115.01(11) . .
O2 Mo1 O3 77.66(13) . .
O2 Mo1 O12 73.10(9) . 6
O3 Mo1 Gd1 107.10(7) . .
O3 Mo1 Gd3 38.70(7) . .
O3 Mo1 O12 81.13(8) . 6
O7 Mo1 Gd1 46.63(12) . .
O7 Mo1 Gd3 145.88(9) . .
O7 Mo1 O2 83.59(17) . .
O7 Mo1 O3 153.02(13) . .
O7 Mo1 O12 74.91(10) . 6
O8 Mo1 Gd1 129.89(12) . .
O8 Mo1 Gd3 99.29(13) . .
O8 Mo1 O2 102.61(14) . .
O8 Mo1 O3 98.69(14) . .
O8 Mo1 O7 104.26(16) . .
O8 Mo1 O9 102.16(14) . .
O8 Mo1 O12 175.67(13) . 6
O9 Mo1 Gd1 123.92(7) . .
O9 Mo1 Gd3 41.55(10) . .
O9 Mo1 O2 148.64(13) . .
O9 Mo1 O3 79.87(12) . .
O9 Mo1 O7 108.45(14) . .
O9 Mo1 O12 82.08(9) . 6
O12 Mo1 Gd1 46.55(6) 6 .
O12 Mo1 Gd3 83.30(6) 6 .
Gd3 Mo2 Gd1 130.614(12) . 6
O5 Mo2 Gd1 118.52(8) . 6
O5 Mo2 Gd3 45.92(7) . .
O5 Mo2 O9 72.01(9) . .
O6 Mo2 Gd1 43.01(9) . 6
O6 Mo2 Gd3 105.29(7) . .
O6 Mo2 O5 76.17(12) . .
O6 Mo2 O9 78.82(9) . .
O9 Mo2 Gd1 85.90(8) . 6
O9 Mo2 Gd3 46.09(8) . .
O10 Mo2 Gd1 146.74(8) . 6
O10 Mo2 Gd3 47.00(6) . .
O10 Mo2 O5 83.12(10) . .
O10 Mo2 O6 151.98(9) . .
O10 Mo2 O9 76.94(9) . .
O11 Mo2 Gd1 97.65(14) . 6
O11 Mo2 Gd3 129.10(14) . .
O11 Mo2 O5 101.60(13) . .
O11 Mo2 O6 100.11(12) . .
O11 Mo2 O9 173.60(13) . .
O11 Mo2 O10 102.40(14) . .
O11 Mo2 O12 102.06(14) . .
O12 Mo2 Gd1 42.53(8) . 6
O12 Mo2 Gd3 123.46(8) . .
O12 Mo2 O5 151.65(10) . .
O12 Mo2 O6 84.49(11) . .
O12 Mo2 O9 84.16(10) . .
O12 Mo2 O10 106.67(11) . .
C2 C1 C6 120.0 . .
O1 C1 C2 117.8(3) . .
O1 C1 C6 121.7(3) . .
C3 C2 C1 120.0 . .
C2 C3 C4 120.0 . .
C5 C4 C3 120.0 . .
C6 C5 C4 120.0 . .
C1 C6 C7 127.3(3) . .
C5 C6 C1 120.0 . .
C5 C6 C7 112.7(3) . .
N1 C7 C6 123.2(6) . .
N1 C8 C9 112.8(5) . .
C8 C9 O2 105.2(4) . .
C10 C9 C8 108.4(5) . .
C10 C9 O2 104.6(4) . .
C9 C10 O3 111.1(4) . .
C12 C11 C16 119.1(3) . .
O4 C11 C12 117.7(3) . .
O4 C11 C16 123.2(4) . .
C11 C12 C13 119.7(3) . .
C14 C13 C12 121.9(4) . .
C13 C14 C15 117.4(3) . .
C16 C15 C14 124.7(4) . .
C15 C16 C11 116.8(4) . .
C15 C16 C17 123.6(3) . .
C17 C16 C11 119.2(3) . .
N2 C17 C16 134.4(3) . .
N2 C18 C19 114.5(4) . .
C20 C19 C18 111.7(5) . .
O5 C19 C18 107.2(4) . .
O5 C19 C20 107.3(3) . .
O6 C20 C19 108.4(3) . .
C22 C21 Gd2 164.4(5) . .
C22 C21 O14 114.1(6) . .
O13 C21 Gd2 52.9(3) . .
O13 C21 C22 141.5(7) . .
O13 C21 O14 103.8(4) . .
O14 C21 Gd2 50.9(2) . .
O15 C23 C24 114.0(6) . .
O15 C23 O16 127.9(4) . .
O16 C23 C24 118.0(5) . .
C26 C25 Gd4 174.9(4) . .
O17 C25 Gd4 57.96(16) . .
O17 C25 C26 124.1(3) . .
O18 C25 Gd4 55.3(2) . .
O18 C25 C26 122.7(4) . .
O18 C25 O17 113.2(3) . .
C28 C27 O20 110.1(4) . .
O19 C27 C28 126.2(4) . .
O19 C27 O20 122.5(5) . .
C7 N1 Gd1 128.2(5) . .
C7 N1 C8 115.9(6) . .
C8 N1 Gd1 115.6(3) . .
C17 N2 Gd3 126.6(3) . .
C17 N2 C18 124.4(3) . .
C18 N2 Gd3 108.97(19) . .
C29 N3 C30 104.5(5) . .
C29 N3 C32 92.3(4) . .
C31 N3 C29 95.5(5) . .
C31 N3 C30 133.9(5) . .
C31 N3 C32 99.5(6) . .
C32 N3 C30 120.3(6) . .
C1 O1 Gd1 136.9(4) . .
Mo1 O2 Gd1 97.93(12) . .
C9 O2 Gd1 121.5(2) . .
C9 O2 Mo1 122.5(3) . .
Mo1 O3 Gd3 107.61(10) . .
C10 O3 Gd3 139.6(3) . .
C10 O3 Mo1 112.0(3) . .
C11 O4 Gd3 141.9(3) . .
Mo2 O5 Gd3 96.33(9) . .
C19 O5 Gd3 122.4(2) . .
C19 O5 Mo2 121.0(3) . .
Mo2 O6 Gd1 102.30(9) . 6
C20 O6 Gd1 140.2(2) . 6
C20 O6 Mo2 114.6(3) . .
Gd2 O7 Gd1 110.95(14) . .
Mo1 O7 Gd1 100.46(16) . .
Mo1 O7 Gd2 148.5(2) . .
Gd3 O9 Mo2 87.00(10) . .
Mo1 O9 Gd3 108.57(12) . .
Mo1 O9 Mo2 162.65(16) . .
Gd4 O10 Gd3 111.48(10) . .
Mo2 O10 Gd3 99.91(8) . .
Mo2 O10 Gd4 148.58(11) . .
Gd1 O12 Mo1 84.79(10) 6 6
Mo2 O12 Gd1 107.70(10) . 6
Mo2 O12 Mo1 166.81(14) . 6
Gd1 O13 Gd2 108.99(17) . .
C21 O13 Gd1 140.6(4) . .
C21 O13 Gd2 103.5(4) . .
C21 O14 Gd2 101.8(4) . .
C23 O15 Gd1 136.2(4) . .
C23 O16 Gd2 135.7(3) . .
Gd3 O17 Gd4 104.85(9) . .
C25 O17 Gd3 153.4(2) . .
C25 O17 Gd4 96.04(18) . .
C25 O18 Gd4 99.1(2) . .
C27 O19 Gd3 128.6(3) . .
C27 O20 Gd4 124.7(4) . .

loop_
_geom_bond_atom_site_label_1
_geom_bond_atom_site_label_2
_geom_bond_distance
_geom_bond_site_symmetry_2
Gd1 Gd2 3.8725(7) .
Gd1 Mo1 3.3380(7) .
Gd1 Mo2 3.4296(7) 6
Gd1 N1 2.432(6) .
Gd1 O1 2.277(4) .
Gd1 O2 2.413(3) .
Gd1 O6 2.394(3) 6
Gd1 O7 2.467(4) .
Gd1 O12 2.433(3) 6
Gd1 O13 2.257(5) .
Gd1 O15 2.356(5) .
Gd2 Gd1 3.8725(7) 6
Gd2 C21 3.042(5) .
Gd2 C21 3.042(5) 6
Gd2 O7 2.230(4) .
Gd2 O7 2.230(4) 6
Gd2 O13 2.497(4) .
Gd2 O13 2.497(4) 6
Gd2 O14 2.413(5) 6
Gd2 O14 2.413(5) .
Gd2 O16 2.188(4) 6
Gd2 O16 2.188(4) .
Gd3 Gd4 3.8569(6) .
Gd3 Mo1 3.4406(7) .
Gd3 Mo2 3.3372(6) .
Gd3 N2 2.482(3) .
Gd3 O3 2.257(3) .
Gd3 O4 2.176(3) .
Gd3 O5 2.412(2) .
Gd3 O9 2.408(3) .
Gd3 O10 2.478(2) .
Gd3 O17 2.350(2) .
Gd3 O19 2.395(4) .
Gd4 Gd3 3.8569(6) 6
Gd4 C25 2.950(4) .
Gd4 C25 2.950(4) 6
Gd4 O10 2.184(2) 6
Gd4 O10 2.184(2) .
Gd4 O17 2.515(2) 6
Gd4 O17 2.515(2) .
Gd4 O18 2.457(3) .
Gd4 O18 2.457(3) 6
Gd4 O20 2.272(5) .
Gd4 O20 2.272(5) 6
Mo1 O2 1.997(3) .
Mo1 O3 2.003(3) .
Mo1 O7 1.844(4) .
Mo1 O8 1.756(3) .
Mo1 O9 1.808(3) .
Mo1 O12 2.517(3) 6
Mo2 Gd1 3.4297(7) 6
Mo2 O5 2.056(3) .
Mo2 O6 1.998(2) .
Mo2 O9 2.440(2) .
Mo2 O10 1.849(2) .
Mo2 O11 1.740(3) .
Mo2 O12 1.788(3) .
C1 C2 1.3900 .
C1 C6 1.3900 .
C1 O1 1.247(5) .
C2 C3 1.3900 .
C3 C4 1.3900 .
C4 C5 1.3900 .
C5 C6 1.3900 .
C6 C7 1.496(8) .
C7 N1 1.301(7) .
C8 C9 1.497(6) .
C8 N1 1.427(8) .
C9 C10 1.428(8) .
C9 O2 1.508(7) .
C10 O3 1.579(4) .
C11 C12 1.448(6) .
C11 C16 1.448(5) .
C11 O4 1.302(3) .
C12 C13 1.459(5) .
C13 C14 1.342(5) .
C14 C15 1.460(7) .
C15 C16 1.395(5) .
C16 C17 1.404(6) .
C17 N2 1.217(4) .
C18 C19 1.505(6) .
C18 N2 1.392(6) .
C19 C20 1.505(8) .
C19 O5 1.389(5) .
C20 O6 1.475(4) .
C21 C22 1.260(6) .
C21 O13 1.250(8) .
C21 O14 1.424(8) .
C23 C24 1.314(6) .
C23 O15 1.288(8) .
C23 O16 1.290(8) .
C25 C26 1.407(6) .
C25 O17 1.300(5) .
C25 O18 1.291(4) .
C27 C28 1.325(7) .
C27 O19 1.189(6) .
C27 O20 1.402(5) .
C29 N3 1.619(5) .
C30 N3 1.675(16) .
C31 N3 1.584(10) .
C32 N3 1.649(5) .
O6 Gd1 2.394(3) 6
O12 Gd1 2.433(3) 6
O12 Mo1 2.517(3) 6
